data_2239753
loop_
_publ_author_name
'Dziuk, B\/la\.zej'
'Zarychta, Bartosz'
'Ejsmont, Krzysztof'

_publ_section_title
;
 Allylammonium hydrogen oxalate hemihydrate
;
_journal_coeditor_code HB7243
_journal_issue 8
_journal_name_full 'Acta Crystallographica Section E'
_journal_page_first o852
_journal_paper_doi 10.1107/S1600536814015190
_journal_volume 70
_journal_year 2014
_chemical_formula_iupac 'C3 H8 N +, C2 H O4 -, 0.5H2 O'
_chemical_formula_moiety 'C3 H8 N +, C2 H O4 -, 0.5(H2 O)'
_chemical_formula_sum 'C5 H10 N O4.5'
_chemical_formula_weight 156.14
_chemical_name_systematic
;
Allylammonium hydrogen oxalate hemihydrate
;
_space_group_IT_number 15
_symmetry_cell_setting monoclinic
_symmetry_space_group_name_Hall '-C 2yc'
_symmetry_space_group_name_H-M 'C 1 2/c 1'
_atom_sites_solution_hydrogens geom
_atom_sites_solution_primary direct
_atom_sites_solution_secondary difmap
_audit_creation_method SHELXL-97
_cell_angle_alpha 90.00
_cell_angle_beta 118.415(17)
_cell_angle_gamma 90.00
_cell_formula_units_Z 8
_cell_length_a 21.578(3)
_cell_length_b 5.6521(4)
_cell_length_c 13.8629(17)
_cell_measurement_reflns_used 4525
_cell_measurement_temperature 100.00(10)
_cell_measurement_theta_max 25.50
_cell_measurement_theta_min 3.34
_cell_volume 1487.0(4)
_computing_cell_refinement 'CrysAlis RED (Oxford Diffraction, 2008)'
_computing_data_collection 'CrysAlis CCD (Oxford Diffraction, 2008)'
_computing_data_reduction 'CrysAlis RED (Oxford Diffraction, 2008)'
_computing_molecular_graphics 'SHELXTL (Sheldrick, 2008)'
_computing_publication_material 'SHELXL97 (Sheldrick, 2008)'
_computing_structure_refinement 'SHELXL97 (Sheldrick, 2008)'
_computing_structure_solution 'SHELXS97 (Sheldrick, 2008)'
_diffrn_ambient_temperature 100.00(10)
_diffrn_detector_area_resol_mean '1024 x 1024 with blocks 2 x 2'
_diffrn_measured_fraction_theta_full 0.994
_diffrn_measured_fraction_theta_max 0.994
_diffrn_measurement_device_type 'Oxford Diffraction Xcalibur'
_diffrn_measurement_method \w-scan
_diffrn_radiation_monochromator graphite
_diffrn_radiation_source 'fine-focus sealed tube'
_diffrn_radiation_type MoK\a
_diffrn_radiation_wavelength 0.71073
_diffrn_reflns_av_R_equivalents 0.0448
_diffrn_reflns_av_sigmaI/netI 0.0472
_diffrn_reflns_limit_h_max 26
_diffrn_reflns_limit_h_min -26
_diffrn_reflns_limit_k_max 5
_diffrn_reflns_limit_k_min -6
_diffrn_reflns_limit_l_max 16
_diffrn_reflns_limit_l_min -16
_diffrn_reflns_number 4525
_diffrn_reflns_theta_full 25.50
_diffrn_reflns_theta_max 25.50
_diffrn_reflns_theta_min 3.34
_diffrn_standards_decay_% 0
_diffrn_standards_interval_count 0
_diffrn_standards_interval_time 0
_diffrn_standards_number 0
_exptl_absorpt_coefficient_mu 0.124
_exptl_absorpt_correction_type none
_exptl_crystal_colour colourless
_exptl_crystal_density_diffrn 1.395
_exptl_crystal_density_method 'not measured'
_exptl_crystal_description prism
_exptl_crystal_F_000 664
_exptl_crystal_size_max 0.33
_exptl_crystal_size_mid 0.18
_exptl_crystal_size_min 0.14
_refine_diff_density_max 0.264
_refine_diff_density_min -0.267
_refine_ls_extinction_method none
_refine_ls_goodness_of_fit_ref 0.902
_refine_ls_hydrogen_treatment refall
_refine_ls_matrix_type full
_refine_ls_number_parameters 136
_refine_ls_number_reflns 1376
_refine_ls_number_restraints 0
_refine_ls_restrained_S_all 0.902
_refine_ls_R_factor_all 0.0636
_refine_ls_R_factor_gt 0.0428
_refine_ls_shift/su_max 0.000
_refine_ls_shift/su_mean 0.000
_refine_ls_structure_factor_coef Fsqd
_refine_ls_weighting_details 'calc w=1/[\s^2^(Fo^2^)+(0.0628P)^2^] where P=(Fo^2^+2Fc^2^)/3'
_refine_ls_weighting_scheme calc
_refine_ls_wR_factor_gt 0.0929
_refine_ls_wR_factor_ref 0.0980
_reflns_number_gt 958
_reflns_number_total 1376
_reflns_threshold_expression I>2\s(I)
_cod_data_source_file hb7243sup1.cif
_cod_data_source_block I
_cod_original_cell_volume 1487.0(3)
_cod_original_sg_symbol_H-M 'C 2/c'
_cod_original_formula_sum 'C5 H10 N O4.50'
_cod_database_code 2239753
_cod_database_fobs_code 2239753

loop_
_symmetry_equiv_pos_as_xyz
'x, y, z'
'-x, y, -z+1/2'
'x+1/2, y+1/2, z'
'-x+1/2, y+1/2, -z+1/2'
'-x, -y, -z'
'x, -y, z-1/2'
'-x+1/2, -y+1/2, -z'
'x+1/2, -y+1/2, z-1/2'

loop_
_atom_site_type_symbol
_atom_site_label
_atom_site_fract_x
_atom_site_fract_y
_atom_site_fract_z
_atom_site_U_iso_or_equiv
_atom_site_adp_type
_atom_site_calc_flag
_atom_site_refinement_flags
_atom_site_occupancy
_atom_site_symmetry_multiplicity
N N1 0.40092(10) 0.2394(3) 0.23240(15) 0.0196(4) Uani d . 1 1
H H1A 0.4411(13) 0.348(4) 0.2556(19) 0.033(6) Uiso d . 1 1
H H1B 0.4018(14) 0.132(5) 0.177(2) 0.050(8) Uiso d . 1 1
H H1C 0.4052(14) 0.154(5) 0.291(2) 0.046(8) Uiso d . 1 1
C C2 0.33560(12) 0.3802(4) 0.18227(19) 0.0231(5) Uani d . 1 1
H H2A 0.3367(11) 0.466(4) 0.1271(18) 0.021(5) Uiso d . 1 1
H H2B 0.3376(12) 0.486(4) 0.233(2) 0.032(6) Uiso d . 1 1
C C3 0.27053(13) 0.2364(4) 0.13940(19) 0.0284(5) Uani d . 1 1
H H3 0.2311(12) 0.325(4) 0.1035(18) 0.026(6) Uiso d . 1 1
C C4 0.26561(15) 0.0080(5) 0.1452(2) 0.0327(6) Uani d . 1 1
H H4A 0.2203(14) -0.075(4) 0.111(2) 0.042(7) Uiso d . 1 1
H H4B 0.3053(13) -0.085(4) 0.1769(19) 0.028(6) Uiso d . 1 1
C C5 0.41682(10) 0.1591(3) -0.03835(16) 0.0167(5) Uani d . 1 1
C C6 0.41572(10) -0.0892(3) 0.00740(16) 0.0177(5) Uani d . 1 1
O O7 0.41788(8) 0.3311(2) 0.02573(11) 0.0211(4) Uani d . 1 1
H H7 0.4173(16) 0.482(6) -0.002(3) 0.077(10) Uiso d . 1 1
O O8 0.41599(8) 0.1838(2) -0.12581(11) 0.0228(4) Uani d . 1 1
O O9 0.41549(8) -0.1043(2) 0.09658(11) 0.0231(4) Uani d . 1 1
O O10 0.41539(8) -0.2570(2) -0.05214(11) 0.0221(4) Uani d . 1 1
O O11 0.5000 0.5720(4) 0.2500 0.0199(5) Uani d S 1 2
H H11 0.5269(14) 0.672(5) 0.302(2) 0.055(9) Uiso d . 1 1

loop_
_atom_site_aniso_label
_atom_site_aniso_U_11
_atom_site_aniso_U_22
_atom_site_aniso_U_33
_atom_site_aniso_U_12
_atom_site_aniso_U_13
_atom_site_aniso_U_23
N1 0.0289(11) 0.0222(10) 0.0119(8) -0.0017(8) 0.0133(8) 0.0000(8)
C2 0.0356(13) 0.0234(12) 0.0166(11) 0.0039(10) 0.0175(10) 0.0007(10)
C3 0.0273(14) 0.0331(14) 0.0255(12) 0.0051(11) 0.0132(11) 0.0020(10)
C4 0.0290(14) 0.0362(15) 0.0294(13) -0.0024(12) 0.0110(11) 0.0021(12)
C5 0.0189(11) 0.0201(10) 0.0113(10) -0.0001(8) 0.0073(8) -0.0027(8)
C6 0.0202(11) 0.0194(10) 0.0136(10) 0.0009(8) 0.0082(9) -0.0002(8)
O7 0.0383(9) 0.0158(7) 0.0148(7) -0.0003(7) 0.0172(7) 0.0003(6)
O8 0.0394(9) 0.0224(8) 0.0128(7) -0.0011(6) 0.0173(7) 0.0005(6)
O9 0.0416(9) 0.0222(8) 0.0145(8) 0.0049(6) 0.0206(7) 0.0037(6)
O10 0.0395(9) 0.0172(7) 0.0148(7) -0.0003(6) 0.0170(7) -0.0014(6)
O11 0.0283(12) 0.0207(11) 0.0119(10) 0.000 0.0107(9) 0.000

loop_
_atom_type_symbol
_atom_type_description
_atom_type_scat_dispersion_real
_atom_type_scat_dispersion_imag
_atom_type_scat_source
C C 0.0033 0.0016 'International Tables Vol C Tables 4.2.6.8 and 6.1.1.4'
H H 0.0000 0.0000 'International Tables Vol C Tables 4.2.6.8 and 6.1.1.4'
N N 0.0061 0.0033 'International Tables Vol C Tables 4.2.6.8 and 6.1.1.4'
O O 0.0106 0.0060 'International Tables Vol C Tables 4.2.6.8 and 6.1.1.4'

loop_
_geom_angle_atom_site_label_1
_geom_angle_atom_site_label_2
_geom_angle_atom_site_label_3
_geom_angle
C2 N1 H1A 108.3(13)
C2 N1 H1B 109.5(15)
H1A N1 H1B 108(2)
C2 N1 H1C 112.2(17)
H1A N1 H1C 110(2)
H1B N1 H1C 109(2)
N1 C2 C3 113.87(18)
N1 C2 H2A 106.4(13)
C3 C2 H2A 110.6(13)
N1 C2 H2B 108.0(14)
C3 C2 H2B 111.1(15)
H2A C2 H2B 106.5(19)
C4 C3 C2 127.6(2)
C4 C3 H3 120.1(14)
C2 C3 H3 112.3(14)
C3 C4 H4A 122.4(14)
C3 C4 H4B 120.8(14)
H4A C4 H4B 116.6(19)
O8 C5 O7 125.49(18)
O8 C5 C6 121.27(17)
O7 C5 C6 113.24(15)
O9 C6 O10 126.98(18)
O9 C6 C5 118.63(16)
O10 C6 C5 114.39(16)
C5 O7 H7 113.9(19)

loop_
_geom_bond_atom_site_label_1
_geom_bond_atom_site_label_2
_geom_bond_distance
N1 C2 1.473(3)
N1 H1A 0.98(3)
N1 H1B 0.98(3)
N1 H1C 0.91(3)
C2 C3 1.480(3)
C2 H2A 0.92(2)
C2 H2B 0.91(2)
C3 C4 1.301(3)
C3 H3 0.91(2)
C4 H4A 0.98(3)
C4 H4B 0.92(2)
C5 O8 1.212(2)
C5 O7 1.309(2)
C5 C6 1.545(3)
C6 O9 1.242(2)
C6 O10 1.255(2)
O7 H7 0.94(3)
O11 H11 0.88(3)

loop_
_geom_hbond_atom_site_label_D
_geom_hbond_atom_site_label_H
_geom_hbond_atom_site_label_A
_geom_hbond_site_symmetry_A
_geom_hbond_distance_DH
_geom_hbond_distance_HA
_geom_hbond_distance_DA
_geom_hbond_angle_DHA
N1 H1B O9 . 0.98(3) 1.86(3) 2.825(2) 169(2)
N1 H1A O11 . 0.98(3) 1.82(3) 2.769(2) 161(2)
N1 H1C O8 6_556 0.91(3) 2.19(3) 3.014(2) 151(2)
N1 H1C O10 6_556 0.91(3) 2.16(3) 2.853(2) 132(2)
O7 H7 O10 1_565 0.94(3) 1.62(3) 2.5563(19) 179(4)
O11 H11 O9 2_665 0.88(3) 1.86(3) 2.739(2) 176(3)

loop_
_geom_torsion_atom_site_label_1
_geom_torsion_atom_site_label_2
_geom_torsion_atom_site_label_3
_geom_torsion_atom_site_label_4
_geom_torsion
N1 C2 C3 C4 2.8(3)
O8 C5 C6 O9 -178.8(2)
O7 C5 C6 O9 0.4(3)
O8 C5 C6 O10 1.4(3)
O7 C5 C6 O10 -179.34(17)
